data_1566158
loop_
_publ_author_name
'Guo, Rui'
'Zhang, Xin'
'Li, Tong'
'Li, Qianli'
'Ruiz, David A.'
'Liu, Liu Leo'
'Tung, Chen-Ho'
'Kong, Lingbing'

_publ_section_title
;
 Unraveling the reactivity of a cationic iminoborane: avenues to unusual
 boron cations
;
_journal_issue 8
_journal_name_full 'Chemical Science'
_journal_page_first 2303
_journal_page_last 2309
_journal_paper_doi 10.1039/D2SC00002D
_journal_volume 13
_journal_year 2022
_chemical_formula_moiety 'Al Br4, C31 H52 B N4'
_chemical_formula_sum 'C31 H52 Al B Br4 N4'
_chemical_formula_weight 838.19
_space_group_crystal_system monoclinic
_space_group_IT_number 15
_space_group_name_Hall '-I 2ya'
_space_group_name_H-M_alt 'I 1 2/a 1'
_atom_sites_solution_hydrogens geom
_atom_sites_solution_primary dual
_audit_creation_date 2021-09-03
_audit_creation_method
;
Olex2 1.3
(compiled 2020.11.12 svn.r5f609507 for OlexSys, GUI svn.r6272)
;
_audit_update_record
;
2021-09-11 deposited with the CCDC.	2022-01-26 downloaded from the CCDC.
;
_cell_angle_alpha 90
_cell_angle_beta 93.4263(16)
_cell_angle_gamma 90
_cell_formula_units_Z 8
_cell_length_a 11.78100(19)
_cell_length_b 15.9628(3)
_cell_length_c 41.3531(7)
_cell_measurement_reflns_used 10130
_cell_measurement_temperature 173(2)
_cell_measurement_theta_max 76.2710
_cell_measurement_theta_min 2.9640
_cell_volume 7762.9(2)
_computing_cell_refinement 'CrysAlisPro 1.171.40.84a (Rigaku OD, 2020)'
_computing_data_collection 'CrysAlisPro 1.171.40.84a (Rigaku OD, 2020)'
_computing_data_reduction 'CrysAlisPro 1.171.40.84a (Rigaku OD, 2020)'
_computing_molecular_graphics 'Olex2 1.3 (Dolomanov et al., 2009)'
_computing_publication_material 'Olex2 1.3 (Dolomanov et al., 2009)'
_computing_structure_refinement 'SHELXL 2018/3 (Sheldrick, 2015)'
_computing_structure_solution 'SHELXT 2018/2 (Sheldrick, 2018)'
_diffrn_ambient_temperature 173.00(10)
_diffrn_detector 'Hybrid Pixel Array Detector'
_diffrn_detector_area_resol_mean 10.0000
_diffrn_detector_type HyPix
_diffrn_measured_fraction_theta_full 0.980
_diffrn_measured_fraction_theta_max 0.934
_diffrn_measurement_details
;
List of Runs (angles in degrees, time in seconds):

  # Type    Start    End  Width  t~exp~   \w     \q     \k     \f   Frames
#--------------------------------------------------------------------------
  1  \w    -55.00 -11.00   1.00    0.13    --  -48.45 122.00 143.00   44
  2  \w    -27.00  27.00   1.00    0.13    --  -48.45  19.00   0.00   54
  3  \w    -27.00  27.00   1.00    0.13    --  -48.45  19.00  60.00   54
  4  \w   -105.00 -57.00   1.00    0.13    --  -48.45-150.00 -99.00   48
  5  \w     52.00 111.00   1.00    0.13    --   48.45-150.00 -99.00   59
  6  \w     39.00  64.00   1.00    0.13    --   48.45-122.00  62.00   25
  7  \w    -43.00 -13.00   1.00    0.63    --  -86.25  38.00   0.00   30
  8  \w   -141.00-116.00   1.00    0.63    --  -86.25-122.00  62.00   25
  9  \w   -104.00 -65.00   1.00    0.63    --  -86.25-150.00 -99.00   39
 10  \w     94.00 178.00   1.00    0.63    --  106.49  57.00 120.00   84
 11  \w     80.00 143.00   1.00    0.63    --  106.49 150.00 -54.00   63
 12  \w     94.00 178.00   1.00    0.63    --  106.49  19.00 -90.00   84
 13  \w     34.00  97.00   1.00    0.63    --  106.49 -77.00-150.00   63
 14  \w     34.00  66.00   1.00    0.63    --  106.49 -57.00  60.00   32
 15  \w     34.00 104.00   1.00    0.63    --  106.49 -99.00  90.00   70
 16  \w     40.00 109.00   1.00    0.63    --  106.49-122.00  62.00   69
 17  \w     55.00  82.00   1.00    0.63    --  106.49-150.00 -99.00   27
 18  \w     96.00 129.00   1.00    0.63    --  106.49-150.00 -99.00   33
;
_diffrn_measurement_device 'four-circle diffractometer'
_diffrn_measurement_device_type 'XtaLAB Synergy, Dualflex, HyPix'
_diffrn_measurement_method '\w scans'
_diffrn_orient_matrix_type 'CrysAlisPro convention (1999,Acta A55,543-557)'
_diffrn_orient_matrix_UB_11 -0.0130395000
_diffrn_orient_matrix_UB_12 0.0220151000
_diffrn_orient_matrix_UB_13 0.0358689000
_diffrn_orient_matrix_UB_21 0.0099575000
_diffrn_orient_matrix_UB_22 -0.0934746000
_diffrn_orient_matrix_UB_23 0.0089754000
_diffrn_orient_matrix_UB_31 0.1299574000
_diffrn_orient_matrix_UB_32 0.0093754000
_diffrn_orient_matrix_UB_33 0.0051496000
_diffrn_radiation_monochromator mirror
_diffrn_radiation_probe x-ray
_diffrn_radiation_type 'Cu K\a'
_diffrn_radiation_wavelength 1.54184
_diffrn_reflns_av_R_equivalents 0.0387
_diffrn_reflns_av_unetI/netI 0.0362
_diffrn_reflns_Laue_measured_fraction_full 0.980
_diffrn_reflns_Laue_measured_fraction_max 0.934
_diffrn_reflns_limit_h_max 14
_diffrn_reflns_limit_h_min -11
_diffrn_reflns_limit_k_max 18
_diffrn_reflns_limit_k_min -20
_diffrn_reflns_limit_l_max 51
_diffrn_reflns_limit_l_min -52
_diffrn_reflns_number 23469
_diffrn_reflns_point_group_measured_fraction_full 0.980
_diffrn_reflns_point_group_measured_fraction_max 0.934
_diffrn_reflns_theta_full 67.684
_diffrn_reflns_theta_max 76.447
_diffrn_reflns_theta_min 2.968
_diffrn_source 'micro-focus sealed X-ray tube'
_diffrn_source_type 'PhotonJet (Cu) X-ray Source'
_exptl_absorpt_coefficient_mu 5.459
_exptl_absorpt_correction_T_max 1.00000
_exptl_absorpt_correction_T_min 0.52578
_exptl_absorpt_correction_type multi-scan
_exptl_absorpt_process_details
;
CrysAlisPro 1.171.40.84a (Rigaku Oxford Diffraction, 2020)
Empirical absorption correction using spherical harmonics,
implemented in SCALE3 ABSPACK scaling algorithm.
;
_exptl_crystal_colour colourless
_exptl_crystal_colour_primary colourless
_exptl_crystal_density_diffrn 1.434
_exptl_crystal_description block
_exptl_crystal_F_000 3392
_exptl_crystal_size_max 0.4
_exptl_crystal_size_mid 0.3
_exptl_crystal_size_min 0.3
_refine_diff_density_max 0.804
_refine_diff_density_min -0.775
_refine_diff_density_rms 0.071
_refine_ls_extinction_coef 0.000037(7)
_refine_ls_extinction_expression Fc^*^=kFc[1+0.001xFc^2^\l^3^/sin(2\q)]^-1/4^
_refine_ls_extinction_method 'SHELXL-2018/3 (Sheldrick 2018)'
_refine_ls_goodness_of_fit_ref 1.037
_refine_ls_hydrogen_treatment constr
_refine_ls_matrix_type full
_refine_ls_number_parameters 405
_refine_ls_number_reflns 7618
_refine_ls_number_restraints 60
_refine_ls_restrained_S_all 1.040
_refine_ls_R_factor_all 0.0392
_refine_ls_R_factor_gt 0.0344
_refine_ls_shift/su_max 0.001
_refine_ls_shift/su_mean 0.000
_refine_ls_structure_factor_coef Fsqd
_refine_ls_weighting_details 'w=1/[\s^2^(Fo^2^)+(0.0380P)^2^+16.5692P] where P=(Fo^2^+2Fc^2^)/3'
_refine_ls_weighting_scheme calc
_refine_ls_wR_factor_gt 0.0882
_refine_ls_wR_factor_ref 0.0908
_reflns_Friedel_coverage 0.000
_reflns_number_gt 6769
_reflns_number_total 7618
_reflns_threshold_expression 'I > 2\s(I)'
_cod_data_source_file d2sc00002d2.cif
_cod_data_source_block klb-112
_cod_depositor_comments 'Adding full bibliography for 1566151--1566160.cif.'
_cod_database_code 1566158
_shelx_shelxl_version_number 2018/3
_chemical_oxdiff_formula CBN
_shelx_space_group_comment
;
The symmetry employed for this shelxl refinement is uniquely defined
by the following loop, which should always be used as a source of
symmetry information in preference to the above space-group names.
They are only intended as comments.
;
_shelx_estimated_absorpt_t_max 0.291
_shelx_estimated_absorpt_t_min 0.219
_reflns_odcompleteness_completeness 98.25
_reflns_odcompleteness_iscentric 1
_reflns_odcompleteness_theta 66.97
_olex2_refinement_description
;
1. Fixed Uiso
 At 1.2 times of:
  All C(H) groups, All C(H,H,H,H) groups, All N(H) groups
 At 1.5 times of:
  All C(H,H,H) groups
2. Uiso/Uaniso restraints and constraints
C31A \\sim N4A \\sim N4 \\sim C31: within 2A with sigma of 0.01 and sigma for
terminal atoms of 0.02 within 2A
Uanis(N4A) \\sim Ueq, Uanis(N4) \\sim Ueq, Uanis(C31) \\sim Ueq, Uanis(C31A)
\\sim Ueq: with sigma of 0.01 and sigma for terminal atoms of 0.02
3. Others
 Sof(H30C)=Sof(H30D)=Sof(C31A)=Sof(N4A)=1-FVAR(1)
 Sof(H30A)=Sof(H30B)=Sof(N4)=Sof(C31)=FVAR(1)
4.a Ternary CH refined with riding coordinates:
 C25(H25), C22(H22)
4.b Secondary CH2 refined with riding coordinates:
 C30(H30C,H30D), C30(H30A,H30B)
4.c Aromatic/amide H refined with riding coordinates:
 N1(H1), C5(H5), C3(H3)
4.d Idealised Me refined as rotating group:
 C12(H12A,H12B,H12C), C13(H13A,H13B,H13C), C26(H26A,H26B,H26C), C29(H29A,H29B,
 H29C), C9(H9A,H9B,H9C), C10(H10A,H10B,H10C), C24(H24A,H24B,H24C), C27(H27A,
 H27B,H27C), C28(H28A,H28B,H28C), C8(H8A,H8B,H8C), C23(H23A,H23B,H23C),
 C14(H14A,H14B,H14C), C17(H17A,H17B,H17C), C16(H16A,H16B,H16C), C18(H18A,H18B,
 H18C)
;
_olex2_submission_special_instructions 'No special instructions were received'
_oxdiff_exptl_absorpt_empirical_details
;
Empirical correction (ABSPACK) includes:
- Absorption correction using spherical harmonics
- Frame scaling
;
_oxdiff_exptl_absorpt_empirical_full_max 1.755
_oxdiff_exptl_absorpt_empirical_full_min 0.635

loop_
_space_group_symop_operation_xyz
'x, y, z'
'-x+1/2, y, -z'
'x+1/2, y+1/2, z+1/2'
'-x+1, y+1/2, -z+1/2'
'-x, -y, -z'
'x-1/2, -y, z'
'-x+1/2, -y+1/2, -z+1/2'
'x, -y+1/2, z+1/2'

loop_
_atom_site_label
_atom_site_type_symbol
_atom_site_fract_x
_atom_site_fract_y
_atom_site_fract_z
_atom_site_U_iso_or_equiv
_atom_site_adp_type
_atom_site_occupancy
_atom_site_site_symmetry_order
_atom_site_calc_flag
_atom_site_refinement_flags_posn
_atom_site_refinement_flags_adp
_atom_site_refinement_flags_occupancy
_atom_site_disorder_assembly
_atom_site_disorder_group
Br2 Br 0.07439(2) 0.83822(2) 0.39328(2) 0.03842(9) Uani 1 1 d . . . . .
Br4 Br 0.27396(3) 0.83588(2) 0.32588(2) 0.04691(11) Uani 1 1 d . . . . .
Br3 Br 0.11313(3) 0.64384(2) 0.34515(2) 0.04686(11) Uani 1 1 d . . . . .
Br1 Br 0.35202(3) 0.72099(2) 0.40197(2) 0.04688(11) Uani 1 1 d . . . . .
Al1 Al 0.20271(6) 0.76019(5) 0.36734(2) 0.02437(16) Uani 1 1 d . . . . .
N1 N 0.65678(17) 0.75054(13) 0.38070(5) 0.0229(4) Uani 1 1 d . . . . .
H1 H 0.583260 0.746684 0.383134 0.027 Uiso 1 1 calc R U . . .
N2 N 0.53933(17) 0.70207(13) 0.30486(5) 0.0237(4) Uani 1 1 d . . . . .
N3 N 0.57078(17) 0.83508(13) 0.30238(5) 0.0230(4) Uani 1 1 d . . . . .
C19 C 0.59666(19) 0.76563(15) 0.31973(6) 0.0220(5) Uani 1 1 d . . . . .
C1 C 0.7313(2) 0.74657(16) 0.41015(6) 0.0241(5) Uani 1 1 d . . . . .
C2 C 0.7737(2) 0.66817(16) 0.42136(6) 0.0260(5) Uani 1 1 d . . . . .
C6 C 0.7620(2) 0.82200(16) 0.42668(6) 0.0259(5) Uani 1 1 d . . . . .
C21 C 0.4959(2) 0.81529(17) 0.27634(6) 0.0266(5) Uani 1 1 d . . . . .
C20 C 0.4770(2) 0.73163(17) 0.27771(6) 0.0272(5) Uani 1 1 d . . . . .
C5 C 0.8474(2) 0.81677(18) 0.45138(6) 0.0301(5) Uani 1 1 d . . . . .
H5 H 0.870761 0.866879 0.462228 0.036 Uiso 1 1 calc R U . . .
C25 C 0.5538(2) 0.61329(16) 0.31510(7) 0.0291(5) Uani 1 1 d . . . . .
H25 H 0.599409 0.614256 0.336282 0.035 Uiso 1 1 calc R U . . .
C22 C 0.6210(2) 0.91831(16) 0.31067(7) 0.0292(5) Uani 1 1 d . . . . .
H22 H 0.668120 0.910526 0.331376 0.035 Uiso 1 1 calc R U . . .
C3 C 0.8586(2) 0.66974(18) 0.44646(6) 0.0301(5) Uani 1 1 d . . . . .
H3 H 0.889663 0.617833 0.453949 0.036 Uiso 1 1 calc R U . . .
C11 C 0.7345(2) 0.58141(17) 0.40835(7) 0.0320(6) Uani 1 1 d . . . . .
C30 C 0.8217(2) 0.76516(19) 0.34196(7) 0.0324(6) Uani 1 1 d . . . . .
H30C H 0.847062 0.824190 0.343719 0.039 Uiso 0.857(8) 1 calc R U P A 2
H30D H 0.867187 0.732160 0.358339 0.039 Uiso 0.857(8) 1 calc R U P A 2
H30A H 0.856465 0.807062 0.357171 0.039 Uiso 0.143(8) 1 calc R U P A 1
H30B H 0.855663 0.710407 0.348290 0.039 Uiso 0.143(8) 1 calc R U P A 1
C4 C 0.9001(2) 0.74242(18) 0.46100(6) 0.0298(5) Uani 1 1 d . . . . .
C7 C 0.7099(2) 0.90975(17) 0.41938(7) 0.0310(6) Uani 1 1 d . . . . .
C12 C 0.6040(2) 0.57445(18) 0.40437(7) 0.0342(6) Uani 1 1 d . . . . .
H12A H 0.571507 0.584699 0.425285 0.051 Uiso 1 1 calc R U . . .
H12B H 0.582818 0.518160 0.396710 0.051 Uiso 1 1 calc R U . . .
H12C H 0.574529 0.616070 0.388591 0.051 Uiso 1 1 calc R U . . .
C13 C 0.7893(2) 0.5623(2) 0.37636(8) 0.0401(7) Uani 1 1 d . . . . .
H13A H 0.762388 0.602814 0.359838 0.060 Uiso 1 1 calc R U . . .
H13B H 0.768356 0.505551 0.369167 0.060 Uiso 1 1 calc R U . . .
H13C H 0.872213 0.566245 0.379678 0.060 Uiso 1 1 calc R U . . .
C26 C 0.6245(3) 0.5657(2) 0.29161(8) 0.0466(8) Uani 1 1 d . . . . .
H26A H 0.582294 0.561680 0.270520 0.070 Uiso 1 1 calc R U . . .
H26B H 0.640674 0.509352 0.300045 0.070 Uiso 1 1 calc R U . . .
H26C H 0.696193 0.595560 0.289116 0.070 Uiso 1 1 calc R U . . .
C29 C 0.4458(2) 0.8765(2) 0.25225(7) 0.0368(6) Uani 1 1 d . . . . .
H29A H 0.389582 0.911290 0.262491 0.055 Uiso 1 1 calc R U . . .
H29B H 0.408784 0.846153 0.233911 0.055 Uiso 1 1 calc R U . . .
H29C H 0.506158 0.912241 0.244515 0.055 Uiso 1 1 calc R U . . .
C9 C 0.7770(3) 0.95419(18) 0.39389(8) 0.0403(7) Uani 1 1 d . . . . .
H9A H 0.856035 0.961613 0.402203 0.060 Uiso 1 1 calc R U . . .
H9B H 0.742890 1.009092 0.389031 0.060 Uiso 1 1 calc R U . . .
H9C H 0.775150 0.920348 0.374089 0.060 Uiso 1 1 calc R U . . .
C10 C 0.5826(2) 0.90784(19) 0.40886(8) 0.0400(7) Uani 1 1 d . . . . .
H10A H 0.572438 0.885080 0.386869 0.060 Uiso 1 1 calc R U . . .
H10B H 0.551821 0.964839 0.409219 0.060 Uiso 1 1 calc R U . . .
H10C H 0.542436 0.872385 0.423785 0.060 Uiso 1 1 calc R U . . .
C24 C 0.5320(3) 0.98411(18) 0.31753(9) 0.0410(7) Uani 1 1 d . . . . .
H24A H 0.491674 1.000988 0.297160 0.061 Uiso 1 1 calc R U . . .
H24B H 0.569424 1.033057 0.327733 0.061 Uiso 1 1 calc R U . . .
H24C H 0.477666 0.960645 0.332124 0.061 Uiso 1 1 calc R U . . .
C27 C 0.4418(3) 0.5711(2) 0.32148(9) 0.0461(7) Uani 1 1 d . . . . .
H27A H 0.397694 0.607474 0.335133 0.069 Uiso 1 1 calc R U . . .
H27B H 0.456745 0.517625 0.332568 0.069 Uiso 1 1 calc R U . . .
H27C H 0.398557 0.560995 0.300860 0.069 Uiso 1 1 calc R U . . .
B13 B 0.6897(2) 0.75971(17) 0.34953(7) 0.0233(5) Uani 1 1 d . . . . .
C28 C 0.4011(3) 0.6808(2) 0.25530(8) 0.0472(8) Uani 1 1 d . . . . .
H28A H 0.441850 0.630731 0.248655 0.071 Uiso 1 1 calc R U . . .
H28B H 0.378162 0.714232 0.236139 0.071 Uiso 1 1 calc R U . . .
H28C H 0.333469 0.664020 0.266368 0.071 Uiso 1 1 calc R U . . .
C15 C 0.9944(2) 0.7374(2) 0.48803(7) 0.0403(7) Uani 1 1 d . . . . .
C8 C 0.7186(3) 0.9649(2) 0.45015(9) 0.0539(9) Uani 1 1 d . . . . .
H8A H 0.685724 0.934867 0.468030 0.081 Uiso 1 1 calc R U . . .
H8B H 0.676814 1.017260 0.445977 0.081 Uiso 1 1 calc R U . . .
H8C H 0.798613 0.977498 0.455944 0.081 Uiso 1 1 calc R U . . .
C23 C 0.7025(3) 0.9453(2) 0.28552(10) 0.0515(8) Uani 1 1 d . . . . .
H23A H 0.757091 0.900261 0.282229 0.077 Uiso 1 1 calc R U . . .
H23B H 0.743424 0.995773 0.293097 0.077 Uiso 1 1 calc R U . . .
H23C H 0.659587 0.957432 0.265021 0.077 Uiso 1 1 calc R U . . .
C14 C 0.7708(3) 0.5102(2) 0.43200(10) 0.0528(9) Uani 1 1 d . . . . .
H14A H 0.853905 0.505759 0.433556 0.079 Uiso 1 1 calc R U . . .
H14B H 0.737868 0.457190 0.424014 0.079 Uiso 1 1 calc R U . . .
H14C H 0.743680 0.522467 0.453439 0.079 Uiso 1 1 calc R U . . .
C31A C 0.8421(3) 0.7339(4) 0.30998(10) 0.0462(11) Uani 0.857(8) 1 d . U P A 2
C17 C 0.9449(4) 0.6994(4) 0.51765(9) 0.0850(17) Uani 1 1 d . . . . .
H17A H 0.881426 0.733979 0.524177 0.127 Uiso 1 1 calc R U . . .
H17B H 1.003660 0.696843 0.535415 0.127 Uiso 1 1 calc R U . . .
H17C H 0.917430 0.642671 0.512522 0.127 Uiso 1 1 calc R U . . .
N4A N 0.8539(3) 0.7075(4) 0.28475(10) 0.0817(17) Uani 0.857(8) 1 d . U P A 2
C16 C 1.0919(3) 0.6838(4) 0.47685(12) 0.0784(14) Uani 1 1 d . . . . .
H16A H 1.065954 0.625792 0.473909 0.118 Uiso 1 1 calc R U . . .
H16B H 1.155544 0.685587 0.493204 0.118 Uiso 1 1 calc R U . . .
H16C H 1.116671 0.705512 0.456262 0.118 Uiso 1 1 calc R U . . .
C18 C 1.0439(4) 0.8235(3) 0.49673(12) 0.0775(14) Uani 1 1 d . . . . .
H18A H 1.071908 0.849680 0.477313 0.116 Uiso 1 1 calc R U . . .
H18B H 1.106815 0.817178 0.513144 0.116 Uiso 1 1 calc R U . . .
H18C H 0.984690 0.858830 0.505323 0.116 Uiso 1 1 calc R U . . .
N4 N 0.877(2) 0.789(2) 0.2856(6) 0.072(5) Uani 0.143(8) 1 d . U P A 1
C31 C 0.858(2) 0.783(2) 0.3132(7) 0.052(4) Uani 0.143(8) 1 d . U P A 1

loop_
_atom_site_aniso_label
_atom_site_aniso_U_11
_atom_site_aniso_U_22
_atom_site_aniso_U_33
_atom_site_aniso_U_23
_atom_site_aniso_U_13
_atom_site_aniso_U_12
Br2 0.02918(15) 0.04147(17) 0.04565(18) -0.01184(13) 0.01084(12) -0.00005(11)
Br4 0.04393(19) 0.0562(2) 0.04224(18) 0.01491(15) 0.01631(14) 0.00390(14)
Br3 0.04095(18) 0.03138(16) 0.0663(2) -0.01410(14) -0.01296(15) 0.00066(12)
Br1 0.02943(16) 0.0599(2) 0.0494(2) 0.01087(15) -0.01362(13) 0.00232(13)
Al1 0.0196(3) 0.0254(4) 0.0279(4) -0.0002(3) -0.0002(3) 0.0012(3)
N1 0.0196(9) 0.0260(10) 0.0226(10) -0.0020(8) -0.0028(7) 0.0019(8)
N2 0.0217(10) 0.0251(10) 0.0242(10) -0.0036(8) -0.0001(8) -0.0009(8)
N3 0.0208(10) 0.0253(10) 0.0228(10) 0.0008(8) 0.0006(8) -0.0012(8)
C19 0.0192(11) 0.0266(12) 0.0205(11) -0.0029(9) 0.0034(8) -0.0002(9)
C1 0.0221(11) 0.0306(13) 0.0192(11) -0.0036(9) -0.0010(9) 0.0018(10)
C2 0.0247(12) 0.0300(13) 0.0234(12) -0.0012(10) 0.0015(9) 0.0040(10)
C6 0.0246(12) 0.0292(13) 0.0239(12) -0.0040(10) 0.0015(9) 0.0018(10)
C21 0.0229(12) 0.0356(13) 0.0211(11) -0.0005(10) 0.0006(9) 0.0007(10)
C20 0.0251(12) 0.0334(13) 0.0227(12) -0.0038(10) -0.0012(9) 0.0008(10)
C5 0.0271(13) 0.0374(14) 0.0256(13) -0.0048(11) -0.0003(10) -0.0039(11)
C25 0.0356(14) 0.0216(12) 0.0301(13) -0.0008(10) 0.0018(10) -0.0016(10)
C22 0.0272(12) 0.0248(12) 0.0353(14) -0.0017(10) 0.0004(10) -0.0050(10)
C3 0.0251(12) 0.0385(15) 0.0262(12) 0.0035(11) -0.0017(10) 0.0064(11)
C11 0.0328(14) 0.0282(13) 0.0345(14) -0.0019(11) -0.0030(11) 0.0040(11)
C30 0.0214(12) 0.0435(16) 0.0322(14) -0.0048(12) 0.0011(10) -0.0012(11)
C4 0.0239(12) 0.0446(15) 0.0208(11) 0.0030(11) 0.0009(9) 0.0017(11)
C7 0.0344(14) 0.0284(13) 0.0299(13) -0.0057(11) -0.0007(10) 0.0027(11)
C12 0.0363(14) 0.0308(14) 0.0361(14) -0.0029(11) 0.0057(11) 0.0003(11)
C13 0.0317(14) 0.0407(16) 0.0477(17) -0.0169(13) 0.0016(12) 0.0062(12)
C26 0.062(2) 0.0319(15) 0.0473(18) -0.0029(13) 0.0138(15) 0.0088(14)
C29 0.0363(15) 0.0441(16) 0.0297(14) 0.0074(12) -0.0012(11) 0.0068(12)
C9 0.0395(16) 0.0284(14) 0.0527(18) 0.0016(13) 0.0014(13) -0.0005(12)
C10 0.0310(14) 0.0337(15) 0.0552(19) -0.0052(13) 0.0023(13) 0.0067(11)
C24 0.0411(16) 0.0279(14) 0.0539(18) -0.0061(13) 0.0022(13) -0.0004(12)
C27 0.0439(17) 0.0423(17) 0.0524(19) 0.0046(14) 0.0057(14) -0.0153(14)
B13 0.0214(13) 0.0220(13) 0.0264(13) -0.0029(10) -0.0006(10) 0.0001(10)
C28 0.0491(18) 0.0466(18) 0.0433(18) -0.0098(14) -0.0196(14) -0.0031(15)
C15 0.0277(13) 0.062(2) 0.0305(14) 0.0072(13) -0.0064(11) -0.0019(13)
C8 0.072(2) 0.0434(18) 0.0450(19) -0.0184(15) -0.0071(16) 0.0153(17)
C23 0.0490(19) 0.0434(18) 0.064(2) -0.0015(16) 0.0220(16) -0.0156(15)
C14 0.062(2) 0.0318(16) 0.062(2) 0.0055(15) -0.0165(17) 0.0049(15)
C31A 0.0224(16) 0.079(3) 0.0373(19) -0.007(2) 0.0051(13) 0.0047(18)
C17 0.065(3) 0.155(5) 0.0325(19) 0.028(2) -0.0162(17) -0.033(3)
N4A 0.047(2) 0.150(5) 0.049(2) -0.030(3) 0.0122(17) 0.008(3)
C16 0.038(2) 0.116(4) 0.079(3) -0.003(3) -0.0179(19) 0.018(2)
C18 0.070(3) 0.087(3) 0.070(3) 0.004(2) -0.043(2) -0.020(2)
N4 0.049(8) 0.116(10) 0.054(8) 0.003(9) 0.013(7) 0.014(8)
C31 0.033(6) 0.078(7) 0.044(6) -0.007(6) 0.004(5) 0.006(6)

loop_
_atom_type_symbol
_atom_type_description
_atom_type_scat_dispersion_real
_atom_type_scat_dispersion_imag
_atom_type_scat_source
C C 0.0181 0.0091 'International Tables Vol C Tables 4.2.6.8 and 6.1.1.4'
H H 0.0000 0.0000 'International Tables Vol C Tables 4.2.6.8 and 6.1.1.4'
Al Al 0.2130 0.2455 'International Tables Vol C Tables 4.2.6.8 and 6.1.1.4'
B B 0.0090 0.0039 'International Tables Vol C Tables 4.2.6.8 and 6.1.1.4'
Br Br -0.6763 1.2805 'International Tables Vol C Tables 4.2.6.8 and 6.1.1.4'
N N 0.0311 0.0180 'International Tables Vol C Tables 4.2.6.8 and 6.1.1.4'

loop_
_geom_angle_atom_site_label_1
_geom_angle_atom_site_label_2
_geom_angle_atom_site_label_3
_geom_angle
_geom_angle_site_symmetry_1
_geom_angle_site_symmetry_3
_geom_angle_publ_flag
Br2 Al1 Br4 110.28(3) . . ?
Br2 Al1 Br3 109.15(3) . . ?
Br2 Al1 Br1 111.23(3) . . ?
Br4 Al1 Br3 107.84(3) . . ?
Br1 Al1 Br4 108.03(3) . . ?
Br1 Al1 Br3 110.25(3) . . ?
C1 N1 H1 116.7 . . ?
B13 N1 H1 116.7 . . ?
B13 N1 C1 126.7(2) . . ?
C19 N2 C20 109.9(2) . . ?
C19 N2 C25 122.8(2) . . ?
C20 N2 C25 127.0(2) . . ?
C19 N3 C21 109.9(2) . . ?
C19 N3 C22 122.6(2) . . ?
C21 N3 C22 127.5(2) . . ?
N2 C19 B13 127.5(2) . . ?
N3 C19 N2 106.6(2) . . ?
N3 C19 B13 125.5(2) . . ?
C2 C1 N1 119.6(2) . . ?
C2 C1 C6 121.1(2) . . ?
C6 C1 N1 119.2(2) . . ?
C1 C2 C11 125.9(2) . . ?
C3 C2 C1 116.8(2) . . ?
C3 C2 C11 117.4(2) . . ?
C1 C6 C7 125.8(2) . . ?
C5 C6 C1 117.0(2) . . ?
C5 C6 C7 117.2(2) . . ?
N3 C21 C29 125.3(2) . . ?
C20 C21 N3 106.9(2) . . ?
C20 C21 C29 127.8(2) . . ?
N2 C20 C28 126.0(3) . . ?
C21 C20 N2 106.8(2) . . ?
C21 C20 C28 127.2(3) . . ?
C6 C5 H5 118.2 . . ?
C4 C5 C6 123.6(3) . . ?
C4 C5 H5 118.2 . . ?
N2 C25 H25 106.3 . . ?
N2 C25 C26 110.6(2) . . ?
N2 C25 C27 112.7(2) . . ?
C26 C25 H25 106.3 . . ?
C27 C25 H25 106.3 . . ?
C27 C25 C26 113.9(3) . . ?
N3 C22 H22 106.2 . . ?
N3 C22 C24 113.0(2) . . ?
N3 C22 C23 110.8(2) . . ?
C24 C22 H22 106.2 . . ?
C23 C22 H22 106.2 . . ?
C23 C22 C24 113.7(3) . . ?
C2 C3 H3 118.1 . . ?
C4 C3 C2 123.8(3) . . ?
C4 C3 H3 118.1 . . ?
C12 C11 C2 112.2(2) . . ?
C12 C11 C14 104.6(3) . . ?
C13 C11 C2 110.2(2) . . ?
C13 C11 C12 111.2(2) . . ?
C13 C11 C14 106.5(3) . . ?
C14 C11 C2 111.9(2) . . ?
H30C C30 H30D 107.9 . . ?
H30A C30 H30B 106.4 . . ?
B13 C30 H30C 109.2 . . ?
B13 C30 H30D 109.2 . . ?
B13 C30 H30A 106.4 . . ?
B13 C30 H30B 106.4 . . ?
C31A C30 H30C 109.2 . . ?
C31A C30 H30D 109.2 . . ?
C31A C30 B13 112.0(2) . . ?
C31 C30 H30A 106.4 . . ?
C31 C30 H30B 106.4 . . ?
C31 C30 B13 123.9(12) . . ?
C5 C4 C15 123.2(3) . . ?
C3 C4 C5 116.9(2) . . ?
C3 C4 C15 119.8(3) . . ?
C9 C7 C6 109.8(2) . . ?
C9 C7 C10 110.5(2) . . ?
C9 C7 C8 107.0(3) . . ?
C10 C7 C6 113.9(2) . . ?
C10 C7 C8 105.0(2) . . ?
C8 C7 C6 110.4(2) . . ?
C11 C12 H12A 109.5 . . ?
C11 C12 H12B 109.5 . . ?
C11 C12 H12C 109.5 . . ?
H12A C12 H12B 109.5 . . ?
H12A C12 H12C 109.5 . . ?
H12B C12 H12C 109.5 . . ?
C11 C13 H13A 109.5 . . ?
C11 C13 H13B 109.5 . . ?
C11 C13 H13C 109.5 . . ?
H13A C13 H13B 109.5 . . ?
H13A C13 H13C 109.5 . . ?
H13B C13 H13C 109.5 . . ?
C25 C26 H26A 109.5 . . ?
C25 C26 H26B 109.5 . . ?
C25 C26 H26C 109.5 . . ?
H26A C26 H26B 109.5 . . ?
H26A C26 H26C 109.5 . . ?
H26B C26 H26C 109.5 . . ?
C21 C29 H29A 109.5 . . ?
C21 C29 H29B 109.5 . . ?
C21 C29 H29C 109.5 . . ?
H29A C29 H29B 109.5 . . ?
H29A C29 H29C 109.5 . . ?
H29B C29 H29C 109.5 . . ?
C7 C9 H9A 109.5 . . ?
C7 C9 H9B 109.5 . . ?
C7 C9 H9C 109.5 . . ?
H9A C9 H9B 109.5 . . ?
H9A C9 H9C 109.5 . . ?
H9B C9 H9C 109.5 . . ?
C7 C10 H10A 109.5 . . ?
C7 C10 H10B 109.5 . . ?
C7 C10 H10C 109.5 . . ?
H10A C10 H10B 109.5 . . ?
H10A C10 H10C 109.5 . . ?
H10B C10 H10C 109.5 . . ?
C22 C24 H24A 109.5 . . ?
C22 C24 H24B 109.5 . . ?
C22 C24 H24C 109.5 . . ?
H24A C24 H24B 109.5 . . ?
H24A C24 H24C 109.5 . . ?
H24B C24 H24C 109.5 . . ?
C25 C27 H27A 109.5 . . ?
C25 C27 H27B 109.5 . . ?
C25 C27 H27C 109.5 . . ?
H27A C27 H27B 109.5 . . ?
H27A C27 H27C 109.5 . . ?
H27B C27 H27C 109.5 . . ?
N1 B13 C19 120.6(2) . . ?
N1 B13 C30 121.2(2) . . ?
C19 B13 C30 118.2(2) . . ?
C20 C28 H28A 109.5 . . ?
C20 C28 H28B 109.5 . . ?
C20 C28 H28C 109.5 . . ?
H28A C28 H28B 109.5 . . ?
H28A C28 H28C 109.5 . . ?
H28B C28 H28C 109.5 . . ?
C17 C15 C4 108.3(3) . . ?
C17 C15 C16 110.7(4) . . ?
C17 C15 C18 109.3(4) . . ?
C16 C15 C4 109.5(3) . . ?
C16 C15 C18 107.0(3) . . ?
C18 C15 C4 112.1(3) . . ?
C7 C8 H8A 109.5 . . ?
C7 C8 H8B 109.5 . . ?
C7 C8 H8C 109.5 . . ?
H8A C8 H8B 109.5 . . ?
H8A C8 H8C 109.5 . . ?
H8B C8 H8C 109.5 . . ?
C22 C23 H23A 109.5 . . ?
C22 C23 H23B 109.5 . . ?
C22 C23 H23C 109.5 . . ?
H23A C23 H23B 109.5 . . ?
H23A C23 H23C 109.5 . . ?
H23B C23 H23C 109.5 . . ?
C11 C14 H14A 109.5 . . ?
C11 C14 H14B 109.5 . . ?
C11 C14 H14C 109.5 . . ?
H14A C14 H14B 109.5 . . ?
H14A C14 H14C 109.5 . . ?
H14B C14 H14C 109.5 . . ?
N4A C31A C30 177.1(5) . . ?
C15 C17 H17A 109.5 . . ?
C15 C17 H17B 109.5 . . ?
C15 C17 H17C 109.5 . . ?
H17A C17 H17B 109.5 . . ?
H17A C17 H17C 109.5 . . ?
H17B C17 H17C 109.5 . . ?
C15 C16 H16A 109.5 . . ?
C15 C16 H16B 109.5 . . ?
C15 C16 H16C 109.5 . . ?
H16A C16 H16B 109.5 . . ?
H16A C16 H16C 109.5 . . ?
H16B C16 H16C 109.5 . . ?
C15 C18 H18A 109.5 . . ?
C15 C18 H18B 109.5 . . ?
C15 C18 H18C 109.5 . . ?
H18A C18 H18B 109.5 . . ?
H18A C18 H18C 109.5 . . ?
H18B C18 H18C 109.5 . . ?
N4 C31 C30 168(4) . . ?

loop_
_geom_bond_atom_site_label_1
_geom_bond_atom_site_label_2
_geom_bond_distance
_geom_bond_site_symmetry_2
_geom_bond_publ_flag
Br2 Al1 2.2762(8) . ?
Br4 Al1 2.2970(8) . ?
Br3 Al1 2.3000(8) . ?
Br1 Al1 2.2882(8) . ?
N1 H1 0.8800 . ?
N1 C1 1.459(3) . ?
N1 B13 1.376(3) . ?
N2 C19 1.347(3) . ?
N2 C20 1.387(3) . ?
N2 C25 1.486(3) . ?
N3 C19 1.346(3) . ?
N3 C21 1.387(3) . ?
N3 C22 1.486(3) . ?
C19 B13 1.602(4) . ?
C1 C2 1.415(4) . ?
C1 C6 1.421(4) . ?
C2 C3 1.398(4) . ?
C2 C11 1.546(4) . ?
C6 C5 1.393(4) . ?
C6 C7 1.552(4) . ?
C21 C20 1.356(4) . ?
C21 C29 1.492(4) . ?
C20 C28 1.489(4) . ?
C5 H5 0.9500 . ?
C5 C4 1.387(4) . ?
C25 H25 1.0000 . ?
C25 C26 1.520(4) . ?
C25 C27 1.519(4) . ?
C22 H22 1.0000 . ?
C22 C24 1.522(4) . ?
C22 C23 1.520(4) . ?
C3 H3 0.9500 . ?
C3 C4 1.383(4) . ?
C11 C12 1.540(4) . ?
C11 C13 1.537(4) . ?
C11 C14 1.543(4) . ?
C30 H30C 0.9900 . ?
C30 H30D 0.9900 . ?
C30 H30A 0.9900 . ?
C30 H30B 0.9900 . ?
C30 B13 1.606(4) . ?
C30 C31A 1.447(5) . ?
C30 C31 1.32(3) . ?
C4 C15 1.530(4) . ?
C7 C9 1.529(4) . ?
C7 C10 1.537(4) . ?
C7 C8 1.545(4) . ?
C12 H12A 0.9800 . ?
C12 H12B 0.9800 . ?
C12 H12C 0.9800 . ?
C13 H13A 0.9800 . ?
C13 H13B 0.9800 . ?
C13 H13C 0.9800 . ?
C26 H26A 0.9800 . ?
C26 H26B 0.9800 . ?
C26 H26C 0.9800 . ?
C29 H29A 0.9800 . ?
C29 H29B 0.9800 . ?
C29 H29C 0.9800 . ?
C9 H9A 0.9800 . ?
C9 H9B 0.9800 . ?
C9 H9C 0.9800 . ?
C10 H10A 0.9800 . ?
C10 H10B 0.9800 . ?
C10 H10C 0.9800 . ?
C24 H24A 0.9800 . ?
C24 H24B 0.9800 . ?
C24 H24C 0.9800 . ?
C27 H27A 0.9800 . ?
C27 H27B 0.9800 . ?
C27 H27C 0.9800 . ?
C28 H28A 0.9800 . ?
C28 H28B 0.9800 . ?
C28 H28C 0.9800 . ?
C15 C17 1.515(5) . ?
C15 C16 1.526(6) . ?
C15 C18 1.527(6) . ?
C8 H8A 0.9800 . ?
C8 H8B 0.9800 . ?
C8 H8C 0.9800 . ?
C23 H23A 0.9800 . ?
C23 H23B 0.9800 . ?
C23 H23C 0.9800 . ?
C14 H14A 0.9800 . ?
C14 H14B 0.9800 . ?
C14 H14C 0.9800 . ?
C31A N4A 1.141(6) . ?
C17 H17A 0.9800 . ?
C17 H17B 0.9800 . ?
C17 H17C 0.9800 . ?
C16 H16A 0.9800 . ?
C16 H16B 0.9800 . ?
C16 H16C 0.9800 . ?
C18 H18A 0.9800 . ?
C18 H18B 0.9800 . ?
C18 H18C 0.9800 . ?
N4 C31 1.18(4) . ?

loop_
_geom_torsion_atom_site_label_1
_geom_torsion_atom_site_label_2
_geom_torsion_atom_site_label_3
_geom_torsion_atom_site_label_4
_geom_torsion
_geom_torsion_site_symmetry_1
_geom_torsion_site_symmetry_2
_geom_torsion_site_symmetry_3
_geom_torsion_site_symmetry_4
_geom_torsion_publ_flag
N1 C1 C2 C3 169.9(2) . . . . ?
N1 C1 C2 C11 -10.1(4) . . . . ?
N1 C1 C6 C5 -169.7(2) . . . . ?
N1 C1 C6 C7 9.5(4) . . . . ?
N2 C19 B13 N1 -79.6(3) . . . . ?
N2 C19 B13 C30 100.6(3) . . . . ?
N3 C19 B13 N1 108.7(3) . . . . ?
N3 C19 B13 C30 -71.1(3) . . . . ?
N3 C21 C20 N2 0.9(3) . . . . ?
N3 C21 C20 C28 178.9(3) . . . . ?
C19 N2 C20 C21 -0.8(3) . . . . ?
C19 N2 C20 C28 -178.8(3) . . . . ?
C19 N2 C25 C26 -104.6(3) . . . . ?
C19 N2 C25 C27 126.6(3) . . . . ?
C19 N3 C21 C20 -0.7(3) . . . . ?
C19 N3 C21 C29 178.2(2) . . . . ?
C19 N3 C22 C24 -120.6(3) . . . . ?
C19 N3 C22 C23 110.5(3) . . . . ?
C1 N1 B13 C19 -178.2(2) . . . . ?
C1 N1 B13 C30 1.5(4) . . . . ?
C1 C2 C3 C4 1.6(4) . . . . ?
C1 C2 C11 C12 -45.9(4) . . . . ?
C1 C2 C11 C13 78.6(3) . . . . ?
C1 C2 C11 C14 -163.1(3) . . . . ?
C1 C6 C5 C4 -2.0(4) . . . . ?
C1 C6 C7 C9 -89.3(3) . . . . ?
C1 C6 C7 C10 35.2(4) . . . . ?
C1 C6 C7 C8 153.0(3) . . . . ?
C2 C1 C6 C5 8.9(4) . . . . ?
C2 C1 C6 C7 -171.9(2) . . . . ?
C2 C3 C4 C5 4.9(4) . . . . ?
C2 C3 C4 C15 -179.2(3) . . . . ?
C6 C1 C2 C3 -8.7(4) . . . . ?
C6 C1 C2 C11 171.3(2) . . . . ?
C6 C5 C4 C3 -4.7(4) . . . . ?
C6 C5 C4 C15 179.6(3) . . . . ?
C21 N3 C19 N2 0.3(3) . . . . ?
C21 N3 C19 B13 173.4(2) . . . . ?
C21 N3 C22 C24 61.4(3) . . . . ?
C21 N3 C22 C23 -67.5(3) . . . . ?
C20 N2 C19 N3 0.3(3) . . . . ?
C20 N2 C19 B13 -172.7(2) . . . . ?
C20 N2 C25 C26 68.4(3) . . . . ?
C20 N2 C25 C27 -60.4(3) . . . . ?
C5 C6 C7 C9 89.9(3) . . . . ?
C5 C6 C7 C10 -145.6(3) . . . . ?
C5 C6 C7 C8 -27.8(4) . . . . ?
C5 C4 C15 C17 105.8(4) . . . . ?
C5 C4 C15 C16 -133.5(3) . . . . ?
C5 C4 C15 C18 -14.9(4) . . . . ?
C25 N2 C19 N3 174.4(2) . . . . ?
C25 N2 C19 B13 1.4(4) . . . . ?
C25 N2 C20 C21 -174.5(2) . . . . ?
C25 N2 C20 C28 7.4(4) . . . . ?
C22 N3 C19 N2 -178.0(2) . . . . ?
C22 N3 C19 B13 -4.8(4) . . . . ?
C22 N3 C21 C20 177.4(2) . . . . ?
C22 N3 C21 C29 -3.6(4) . . . . ?
C3 C2 C11 C12 134.1(3) . . . . ?
C3 C2 C11 C13 -101.4(3) . . . . ?
C3 C2 C11 C14 16.9(4) . . . . ?
C3 C4 C15 C17 -69.9(4) . . . . ?
C3 C4 C15 C16 50.9(4) . . . . ?
C3 C4 C15 C18 169.5(3) . . . . ?
C11 C2 C3 C4 -178.4(2) . . . . ?
C7 C6 C5 C4 178.7(2) . . . . ?
C29 C21 C20 N2 -178.0(2) . . . . ?
C29 C21 C20 C28 0.0(5) . . . . ?
B13 N1 C1 C2 -89.3(3) . . . . ?
B13 N1 C1 C6 89.3(3) . . . . ?
B13 C30 C31 N4 -48(16) . . . . ?
C31A C30 B13 N1 151.5(3) . . . . ?
C31A C30 B13 C19 -28.7(4) . . . . ?
C31 C30 B13 N1 -172(2) . . . . ?
C31 C30 B13 C19 8(2) . . . . ?
